data_7064116
loop_
_publ_author_name
'Golfarb-Abramov, Vladislav O.'
'Kazennova, Anastasia V.'
'Basanova, Elizaveta I.'
'Serova, Olga A.'
'Bormotov, Nikolai I.'
'Shishkina, Larisa N.'
'Krasnov, Vyacheslav I.'
'Polovyanenko, Dmitriy N.'
'Moskalev, Ivan A.'
'Fedorov, Alexey Yu.'
'Arkhipov, Sergey G.'
'Ilyina, Margarita G.'
'Borisevich, Sophia S.'
'Yarovaya, Olga I.'
'Nikitina, Polina A.'

_publ_section_title
;
 Synthesis, structure investigation and evaluation of anti-orthopoxvirus
 activities of 2-(2-arylethenyl)imidazoles
;
_journal_issue 45
_journal_name_full 'New Journal of Chemistry'
_journal_page_first 19699
_journal_page_last 19717
_journal_paper_doi 10.1039/D5NJ03203B
_journal_volume 49
_journal_year 2025
_chemical_formula_moiety 'C14 H15 N3 O3, H2 O'
_chemical_formula_sum 'C14 H17 N3 O4'
_chemical_formula_weight 291.30
_chemical_melting_point 514.0(10)
_chemical_name_systematic 4-Acetyl-1,5-dimethyl-2-((E)-2-(4-nitrophenyl)ethenyl)-1H-imidazole
_space_group_crystal_system monoclinic
_space_group_IT_number 14
_space_group_name_Hall '-P 2yn'
_space_group_name_H-M_alt 'P 1 21/n 1'
_atom_sites_solution_hydrogens mixed
_atom_sites_solution_primary dual
_audit_creation_date 2025-05-27
_audit_creation_method
;
Olex2 1.5
(compiled 2022.04.07 svn.rca3783a0 for OlexSys, GUI svn.r6498)
;
_audit_update_record
;
2025-07-03 deposited with the CCDC.	2025-10-20 downloaded from the CCDC.
;
_cell_angle_alpha 90
_cell_angle_beta 105.129(8)
_cell_angle_gamma 90
_cell_formula_units_Z 4
_cell_length_a 12.9411(8)
_cell_length_b 8.0804(6)
_cell_length_c 14.2750(11)
_cell_measurement_reflns_used 2040
_cell_measurement_temperature 293(2)
_cell_measurement_theta_max 32.8310
_cell_measurement_theta_min 1.8930
_cell_volume 1440.99(19)
_computing_cell_refinement 'CrysAlisPro 1.171.43.143a (Rigaku OD, 2024)'
_computing_data_collection 'CrysAlisPro 1.171.43.143a (Rigaku OD, 2024) (IMPORT)'
_computing_data_reduction 'CrysAlisPro 1.171.43.143a (Rigaku OD, 2024)'
_computing_molecular_graphics 'Olex2 1.5 (Dolomanov et al., 2009)'
_computing_publication_material 'Olex2 1.5 (Dolomanov et al., 2009)'
_computing_structure_refinement 'SHELXL 2017/1 (Sheldrick, 2015)'
_computing_structure_solution 'SHELXT 2018/2 (Sheldrick, 2018)'
_diffrn_ambient_temperature 293(2)
_diffrn_detector 'Hybrid Pixel Array Detector'
_diffrn_detector_area_resol_mean 5.8140
_diffrn_measured_fraction_theta_full 0.976
_diffrn_measured_fraction_theta_max 0.976
_diffrn_measurement_details
;
List of Runs (angles in degrees, time in seconds):

  # Type    Start    End  Width  t~exp~   \w     \q     \k     \f   Frames
#--------------------------------------------------------------------------
  1  \w    -65.00 115.00   0.50   56.00    --   25.00   0.00  35.00  360
  2  \w    -65.00 115.00   0.50   56.00    --   25.00   0.00 305.00  360
  3  \w    -65.00  55.00   0.50   56.00    --   25.00 -72.00  15.00  240
;
_diffrn_measurement_device 'abstract diffractometer'
_diffrn_measurement_device_type 'esperanto-CrysAlisPro-abstract goniometer imported esperanto images'
_diffrn_measurement_method '\w scans'
_diffrn_orient_matrix_type 'CrysAlisPro convention (1999,Acta A55,543-557)'
_diffrn_orient_matrix_UB_11 0.0100018000
_diffrn_orient_matrix_UB_12 -0.0007717000
_diffrn_orient_matrix_UB_13 -0.0465580000
_diffrn_orient_matrix_UB_21 0.0545782000
_diffrn_orient_matrix_UB_22 0.0188455000
_diffrn_orient_matrix_UB_23 0.0213611000
_diffrn_orient_matrix_UB_31 0.0119318000
_diffrn_orient_matrix_UB_32 -0.0857255000
_diffrn_orient_matrix_UB_33 0.0051198000
_diffrn_radiation_monochromator graphite
_diffrn_radiation_probe x-ray
_diffrn_radiation_type 'Mo K\a'
_diffrn_radiation_wavelength 0.71073
_diffrn_reflns_av_R_equivalents 0.0724
_diffrn_reflns_av_unetI/netI 0.0667
_diffrn_reflns_Laue_measured_fraction_full 0.976
_diffrn_reflns_Laue_measured_fraction_max 0.976
_diffrn_reflns_limit_h_max 15
_diffrn_reflns_limit_h_min -13
_diffrn_reflns_limit_k_max 8
_diffrn_reflns_limit_k_min -9
_diffrn_reflns_limit_l_max 16
_diffrn_reflns_limit_l_min -16
_diffrn_reflns_number 10865
_diffrn_reflns_point_group_measured_fraction_full 0.976
_diffrn_reflns_point_group_measured_fraction_max 0.976
_diffrn_reflns_theta_full 25.024
_diffrn_reflns_theta_max 25.024
_diffrn_reflns_theta_min 1.893
_diffrn_source 'fine-focus sealed X-ray tube'
_diffrn_source_type 'Enhance (Mo) X-ray Source'
_exptl_absorpt_coefficient_mu 0.100
_exptl_absorpt_correction_T_max 0.93970
_exptl_absorpt_correction_T_min 0.93970
_exptl_absorpt_correction_type sphere
_exptl_absorpt_process_details
;
CrysAlisPro 1.171.43.143a (Rigaku Oxford Diffraction, 2024)
Spherical absorption correction
using equivalent radius and absorption coefficient.
Empirical absorption correction using spherical harmonics,
implemented in SCALE3 ABSPACK scaling algorithm.
;
_exptl_crystal_colour 'clear yellow'
_exptl_crystal_colour_lustre clear
_exptl_crystal_colour_primary yellow
_exptl_crystal_density_diffrn 1.343
_exptl_crystal_description needle
_exptl_crystal_F_000 616
_exptl_crystal_size_max 0.7
_exptl_crystal_size_mid 0.12
_exptl_crystal_size_min 0.12
_exptl_crystal_size_rad 0.400
_refine_diff_density_max 0.202
_refine_diff_density_min -0.158
_refine_diff_density_rms 0.050
_refine_ls_extinction_method none
_refine_ls_goodness_of_fit_ref 1.072
_refine_ls_hydrogen_treatment mixed
_refine_ls_matrix_type full
_refine_ls_number_parameters 223
_refine_ls_number_reflns 2482
_refine_ls_number_restraints 0
_refine_ls_restrained_S_all 1.072
_refine_ls_R_factor_all 0.0613
_refine_ls_R_factor_gt 0.0504
_refine_ls_shift/su_max 0.000
_refine_ls_shift/su_mean 0.000
_refine_ls_structure_factor_coef Fsqd
_refine_ls_weighting_details 'w=1/[\s^2^(Fo^2^)+(0.0692P)^2^+0.0883P] where P=(Fo^2^+2Fc^2^)/3'
_refine_ls_weighting_scheme calc
_refine_ls_wR_factor_gt 0.1396
_refine_ls_wR_factor_ref 0.1486
_reflns_Friedel_coverage 0.000
_reflns_number_gt 1968
_reflns_number_total 2482
_reflns_threshold_expression 'I > 2\s(I)'
_cod_data_source_file d5nj03203b2.cif
_cod_data_source_block 6b
_cod_depositor_comments
;
The following automatic conversions were performed:

data item '_chemical_melting_point' value '513-515' was changed to
'514.0(10)' -- the average value was taken and precision was
estimated.

Automatic conversion script
Id: cif_fix_values 8170 2020-07-09 18:12:32Z antanas 

 Adding full bibliography for 7064114--7064119.cif.
;
_cod_database_code 7064116
_shelx_shelxl_version_number 2017/1
_chemical_oxdiff_formula 'C14 H17 N3 O4'
_shelx_space_group_comment
;
The symmetry employed for this shelxl refinement is uniquely defined
by the following loop, which should always be used as a source of
symmetry information in preference to the above space-group names.
They are only intended as comments.
;
_cell_oxdiff_angle_alpha 90.000(5)
_cell_oxdiff_angle_beta 105.102(6)
_cell_oxdiff_angle_gamma 89.983(5)
_cell_oxdiff_length_a 12.9428(8)
_cell_oxdiff_length_b 8.0812(5)
_cell_oxdiff_length_c 14.2699(10)
_cell_oxdiff_measurement_reflns_used 1874
_cell_oxdiff_volume 1440.99(15)
_shelx_estimated_absorpt_t_max 0.988
_shelx_estimated_absorpt_t_min 0.933
_olex2_refinement_description
;
1. Fixed Uiso
 At 1.2 times of:
  All C(H) groups
 At 1.5 times of:
  All C(H,H,H) groups
2.a Aromatic/amide H refined with riding coordinates:
 C8(H8), C7(H7), C5(H5), C6(H6), C3(H3), C2(H2)
2.b Idealised Me refined as rotating group:
 C14(H14A,H14B,H14C)
;
_olex2_submission_special_instructions 'No special instructions were received'
_oxdiff_exptl_absorpt_empirical_details
;
Empirical correction (ABSPACK) includes:
- Absorption correction using spherical harmonics
- Frame scaling
;
_oxdiff_exptl_absorpt_empirical_full_max 3.914
_oxdiff_exptl_absorpt_empirical_full_min 0.167

loop_
_space_group_symop_operation_xyz
'x, y, z'
'-x+1/2, y+1/2, -z+1/2'
'-x, -y, -z'
'x-1/2, -y-1/2, z-1/2'

loop_
_atom_site_label
_atom_site_type_symbol
_atom_site_fract_x
_atom_site_fract_y
_atom_site_fract_z
_atom_site_U_iso_or_equiv
_atom_site_adp_type
_atom_site_occupancy
_atom_site_site_symmetry_order
_atom_site_calc_flag
_atom_site_refinement_flags_posn
_atom_site_refinement_flags_adp
_atom_site_refinement_flags_occupancy
_atom_site_disorder_assembly
_atom_site_disorder_group
O3 O 0.31446(10) 0.85043(15) 0.32790(9) 0.0620(4) Uani 1 1 d . . . . .
O4 O 0.14611(13) 0.6641(2) 0.23089(12) 0.0789(5) Uani 1 1 d . . . . .
N2 N 0.30714(11) 0.89007(17) 0.41668(11) 0.0511(4) Uani 1 1 d . . . . .
N3 N 0.34398(11) 0.92529(17) 0.57245(11) 0.0529(4) Uani 1 1 d . . . . .
C9 C 0.38217(13) 0.86102(19) 0.49951(13) 0.0481(4) Uani 1 1 d . . . . .
O2 O 0.96525(14) 0.3359(2) 0.54208(19) 0.1094(7) Uani 1 1 d . . . . .
C8 C 0.48234(13) 0.7777(2) 0.51119(13) 0.0497(4) Uani 1 1 d . . . . .
H8 H 0.527951 0.773075 0.573408 0.060 Uiso 1 1 calc R U . . .
C4 C 0.61632(13) 0.6189(2) 0.45010(13) 0.0501(4) Uani 1 1 d . . . . .
C7 C 0.51549(13) 0.7062(2) 0.44003(13) 0.0520(4) Uani 1 1 d . . . . .
H7 H 0.469815 0.712707 0.377913 0.062 Uiso 1 1 calc R U . . .
N1 N 0.90174(16) 0.3546(2) 0.4634(2) 0.0852(7) Uani 1 1 d . . . . .
O1 O 0.91565(16) 0.3010(2) 0.38720(19) 0.1184(8) Uani 1 1 d . . . . .
C10 C 0.22142(14) 0.9727(2) 0.43573(16) 0.0569(5) Uani 1 1 d . . . . .
C11 C 0.24502(14) 0.9945(2) 0.53285(15) 0.0570(5) Uani 1 1 d . . . . .
C5 C 0.69302(14) 0.5976(2) 0.53790(14) 0.0565(5) Uani 1 1 d . . . . .
H5 H 0.681100 0.641972 0.594264 0.068 Uiso 1 1 calc R U . . .
C1 C 0.80305(15) 0.4470(2) 0.45890(18) 0.0628(5) Uani 1 1 d . . . . .
C6 C 0.78645(15) 0.5117(2) 0.54283(16) 0.0636(5) Uani 1 1 d . . . . .
H6 H 0.837229 0.497806 0.601831 0.076 Uiso 1 1 calc R U . . .
C3 C 0.63724(16) 0.5506(3) 0.36709(15) 0.0644(5) Uani 1 1 d . . . . .
H3 H 0.587215 0.563219 0.307540 0.077 Uiso 1 1 calc R U . . .
C2 C 0.73016(17) 0.4650(3) 0.37149(17) 0.0705(6) Uani 1 1 d . . . . .
H2 H 0.743047 0.420109 0.315622 0.085 Uiso 1 1 calc R U . . .
C13 C 0.1808(2) 1.0767(3) 0.5922(2) 0.0745(6) Uani 1 1 d . . . . .
C14 C 0.39947(17) 0.9282(3) 0.67465(16) 0.0729(6) Uani 1 1 d . . . . .
H14A H 0.461333 0.857980 0.686043 0.109 Uiso 1 1 calc R U . . .
H14B H 0.352434 0.889217 0.711903 0.109 Uiso 1 1 calc R U . . .
H14C H 0.421410 1.039400 0.693734 0.109 Uiso 1 1 calc R U . . .
C12 C 0.12670(18) 1.0205(4) 0.3568(2) 0.0767(7) Uani 1 1 d . . . . .
H13A H 0.112(2) 1.125(3) 0.544(2) 0.103(8) Uiso 1 1 d . . . . .
H13B H 0.1639(19) 1.001(3) 0.6412(19) 0.091(7) Uiso 1 1 d . . . . .
H13C H 0.220(2) 1.153(3) 0.635(2) 0.098(9) Uiso 1 1 d . . . . .
H12A H 0.077(2) 1.084(4) 0.382(2) 0.122(10) Uiso 1 1 d . . . . .
H12B H 0.148(2) 1.095(4) 0.305(2) 0.138(11) Uiso 1 1 d . . . . .
H12C H 0.089(2) 0.933(4) 0.324(2) 0.119(10) Uiso 1 1 d . . . . .
H4A H 0.209(3) 0.722(4) 0.264(2) 0.122(10) Uiso 1 1 d . . . . .
H4B H 0.166(2) 0.551(4) 0.224(2) 0.134(12) Uiso 1 1 d . . . . .

loop_
_atom_site_aniso_label
_atom_site_aniso_U_11
_atom_site_aniso_U_22
_atom_site_aniso_U_33
_atom_site_aniso_U_23
_atom_site_aniso_U_13
_atom_site_aniso_U_12
O3 0.0519(7) 0.0747(9) 0.0559(8) -0.0041(6) 0.0081(6) 0.0061(6)
O4 0.0614(9) 0.0979(12) 0.0697(10) -0.0139(8) 0.0034(8) -0.0006(8)
N2 0.0398(8) 0.0539(8) 0.0587(9) -0.0001(7) 0.0115(7) 0.0029(6)
N3 0.0428(8) 0.0588(9) 0.0586(9) 0.0004(7) 0.0159(7) 0.0022(6)
C9 0.0385(8) 0.0513(10) 0.0553(11) 0.0001(7) 0.0134(8) -0.0022(7)
O2 0.0607(11) 0.1046(14) 0.168(2) 0.0447(13) 0.0394(13) 0.0305(9)
C8 0.0378(8) 0.0557(10) 0.0544(10) 0.0044(7) 0.0101(8) -0.0003(7)
C4 0.0413(9) 0.0565(10) 0.0545(11) 0.0011(7) 0.0160(8) -0.0019(7)
C7 0.0399(9) 0.0614(10) 0.0528(10) 0.0003(8) 0.0086(8) 0.0019(7)
N1 0.0621(12) 0.0658(12) 0.142(2) 0.0170(12) 0.0532(14) 0.0117(9)
O1 0.1031(14) 0.1013(13) 0.180(2) -0.0090(12) 0.0882(16) 0.0264(10)
C10 0.0402(9) 0.0571(10) 0.0733(14) 0.0013(9) 0.0144(9) 0.0056(7)
C11 0.0410(9) 0.0558(10) 0.0766(14) 0.0021(9) 0.0198(9) 0.0043(7)
C5 0.0471(10) 0.0684(11) 0.0557(11) 0.0025(9) 0.0162(9) 0.0069(8)
C1 0.0479(10) 0.0550(11) 0.0947(16) 0.0088(10) 0.0347(11) 0.0054(8)
C6 0.0467(10) 0.0735(12) 0.0708(14) 0.0138(10) 0.0157(10) 0.0056(8)
C3 0.0543(11) 0.0804(13) 0.0593(12) -0.0060(9) 0.0164(10) 0.0031(9)
C2 0.0642(13) 0.0773(13) 0.0791(16) -0.0104(11) 0.0351(12) 0.0040(10)
C13 0.0623(14) 0.0776(15) 0.0911(18) -0.0021(14) 0.0335(14) 0.0120(11)
C14 0.0669(13) 0.0900(15) 0.0636(13) -0.0045(10) 0.0201(11) 0.0096(11)
C12 0.0472(12) 0.0895(17) 0.0875(17) 0.0026(14) 0.0071(12) 0.0170(11)

loop_
_atom_type_symbol
_atom_type_description
_atom_type_scat_dispersion_real
_atom_type_scat_dispersion_imag
_atom_type_scat_source
C C 0.0033 0.0016 'International Tables Vol C Tables 4.2.6.8 and 6.1.1.4'
H H 0.0000 0.0000 'International Tables Vol C Tables 4.2.6.8 and 6.1.1.4'
N N 0.0061 0.0033 'International Tables Vol C Tables 4.2.6.8 and 6.1.1.4'
O O 0.0106 0.0060 'International Tables Vol C Tables 4.2.6.8 and 6.1.1.4'

loop_
_geom_angle_atom_site_label_1
_geom_angle_atom_site_label_2
_geom_angle_atom_site_label_3
_geom_angle
_geom_angle_site_symmetry_1
_geom_angle_site_symmetry_3
_geom_angle_publ_flag
H4A O4 H4B 108(2) . . ?
O3 N2 C9 125.53(14) . . ?
O3 N2 C10 124.25(16) . . ?
C9 N2 C10 110.19(16) . . ?
C9 N3 C11 108.92(16) . . ?
C9 N3 C14 126.23(15) . . ?
C11 N3 C14 124.79(16) . . ?
N2 C9 N3 106.43(15) . . ?
N2 C9 C8 127.64(15) . . ?
N3 C9 C8 125.93(17) . . ?
C9 C8 H8 117.4 . . ?
C7 C8 C9 125.23(17) . . ?
C7 C8 H8 117.4 . . ?
C5 C4 C7 123.97(16) . . ?
C5 C4 C3 117.68(17) . . ?
C3 C4 C7 118.35(17) . . ?
C8 C7 C4 126.35(17) . . ?
C8 C7 H7 116.8 . . ?
C4 C7 H7 116.8 . . ?
O2 N1 O1 123.7(2) . . ?
O2 N1 C1 118.3(2) . . ?
O1 N1 C1 118.0(3) . . ?
N2 C10 C12 121.6(2) . . ?
C11 C10 N2 106.68(17) . . ?
C11 C10 C12 131.76(19) . . ?
N3 C11 C13 123.0(2) . . ?
C10 C11 N3 107.78(16) . . ?
C10 C11 C13 129.2(2) . . ?
C4 C5 H5 119.4 . . ?
C6 C5 C4 121.19(18) . . ?
C6 C5 H5 119.4 . . ?
C6 C1 N1 119.2(2) . . ?
C2 C1 N1 118.8(2) . . ?
C2 C1 C6 121.98(17) . . ?
C5 C6 H6 120.6 . . ?
C1 C6 C5 118.75(19) . . ?
C1 C6 H6 120.6 . . ?
C4 C3 H3 119.3 . . ?
C2 C3 C4 121.4(2) . . ?
C2 C3 H3 119.3 . . ?
C1 C2 C3 118.98(19) . . ?
C1 C2 H2 120.5 . . ?
C3 C2 H2 120.5 . . ?
C11 C13 H13A 107.2(15) . . ?
C11 C13 H13B 112.6(14) . . ?
C11 C13 H13C 112.4(17) . . ?
H13A C13 H13B 113(2) . . ?
H13A C13 H13C 114(2) . . ?
H13B C13 H13C 97(2) . . ?
N3 C14 H14A 109.5 . . ?
N3 C14 H14B 109.5 . . ?
N3 C14 H14C 109.5 . . ?
H14A C14 H14B 109.5 . . ?
H14A C14 H14C 109.5 . . ?
H14B C14 H14C 109.5 . . ?
C10 C12 H12A 110.6(18) . . ?
C10 C12 H12B 111.8(17) . . ?
C10 C12 H12C 114(2) . . ?
H12A C12 H12B 107(3) . . ?
H12A C12 H12C 107(3) . . ?
H12B C12 H12C 106(3) . . ?

loop_
_geom_bond_atom_site_label_1
_geom_bond_atom_site_label_2
_geom_bond_distance
_geom_bond_site_symmetry_2
_geom_bond_publ_flag
O3 N2 1.334(2) . ?
O4 H4A 0.95(3) . ?
O4 H4B 0.96(3) . ?
N2 C9 1.340(2) . ?
N2 C10 1.381(2) . ?
N3 C9 1.366(2) . ?
N3 C11 1.377(2) . ?
N3 C14 1.448(3) . ?
C9 C8 1.431(2) . ?
O2 N1 1.216(3) . ?
C8 H8 0.9300 . ?
C8 C7 1.333(2) . ?
C4 C7 1.457(2) . ?
C4 C5 1.392(3) . ?
C4 C3 1.396(3) . ?
C7 H7 0.9300 . ?
N1 O1 1.226(3) . ?
N1 C1 1.466(2) . ?
C10 C11 1.351(3) . ?
C10 C12 1.483(3) . ?
C11 C13 1.490(3) . ?
C5 H5 0.9300 . ?
C5 C6 1.380(2) . ?
C1 C6 1.374(3) . ?
C1 C2 1.362(3) . ?
C6 H6 0.9300 . ?
C3 H3 0.9300 . ?
C3 C2 1.374(3) . ?
C2 H2 0.9300 . ?
C13 H13A 1.04(3) . ?
C13 H13B 0.99(3) . ?
C13 H13C 0.92(3) . ?
C14 H14A 0.9600 . ?
C14 H14B 0.9600 . ?
C14 H14C 0.9600 . ?
C12 H12A 0.96(3) . ?
C12 H12B 1.05(3) . ?
C12 H12C 0.91(3) . ?

loop_
_geom_torsion_atom_site_label_1
_geom_torsion_atom_site_label_2
_geom_torsion_atom_site_label_3
_geom_torsion_atom_site_label_4
_geom_torsion
_geom_torsion_site_symmetry_1
_geom_torsion_site_symmetry_2
_geom_torsion_site_symmetry_3
_geom_torsion_site_symmetry_4
_geom_torsion_publ_flag
O3 N2 C9 N3 178.19(14) . . . . ?
O3 N2 C9 C8 -2.5(3) . . . . ?
O3 N2 C10 C11 -178.02(15) . . . . ?
O3 N2 C10 C12 2.0(3) . . . . ?
N2 C9 C8 C7 -3.8(3) . . . . ?
N2 C10 C11 N3 -0.22(19) . . . . ?
N2 C10 C11 C13 179.8(2) . . . . ?
N3 C9 C8 C7 175.40(16) . . . . ?
C9 N2 C10 C11 0.03(19) . . . . ?
C9 N2 C10 C12 180.00(18) . . . . ?
C9 N3 C11 C10 0.3(2) . . . . ?
C9 N3 C11 C13 -179.69(18) . . . . ?
C9 C8 C7 C4 -179.17(15) . . . . ?
O2 N1 C1 C6 1.2(3) . . . . ?
O2 N1 C1 C2 -178.34(18) . . . . ?
C4 C5 C6 C1 0.1(3) . . . . ?
C4 C3 C2 C1 0.0(3) . . . . ?
C7 C4 C5 C6 179.15(16) . . . . ?
C7 C4 C3 C2 -179.25(17) . . . . ?
N1 C1 C6 C5 -179.63(16) . . . . ?
N1 C1 C2 C3 179.58(17) . . . . ?
O1 N1 C1 C6 -178.55(19) . . . . ?
O1 N1 C1 C2 1.9(3) . . . . ?
C10 N2 C9 N3 0.17(19) . . . . ?
C10 N2 C9 C8 179.45(15) . . . . ?
C11 N3 C9 N2 -0.30(19) . . . . ?
C11 N3 C9 C8 -179.60(15) . . . . ?
C5 C4 C7 C8 0.3(3) . . . . ?
C5 C4 C3 C2 0.0(3) . . . . ?
C6 C1 C2 C3 0.0(3) . . . . ?
C3 C4 C7 C8 179.57(18) . . . . ?
C3 C4 C5 C6 -0.1(3) . . . . ?
C2 C1 C6 C5 -0.1(3) . . . . ?
C14 N3 C9 N2 -177.63(15) . . . . ?
C14 N3 C9 C8 3.1(3) . . . . ?
C14 N3 C11 C10 177.71(16) . . . . ?
C14 N3 C11 C13 -2.3(3) . . . . ?
C12 C10 C11 N3 179.8(2) . . . . ?
C12 C10 C11 C13 -0.2(4) . . . . ?
